data_4032076
loop_
_publ_author_name
'Okugawa, Naoki'
'Moriyama, Katsuhiko'
'Togo, Hideo'

_publ_section_title
;
 Introduction of Quinolines and Isoquinolines onto Nonactivated \a-C-H
 Bond of Tertiary Amides through a Radical Pathway.
;
_journal_issue 1
_journal_name_full 'The Journal of organic chemistry'
_journal_page_first 170
_journal_page_last 178
_journal_paper_doi 10.1021/acs.joc.6b02303
_journal_volume 82
_journal_year 2017
_chemical_formula_sum 'C16 H18 N2 O'
_chemical_formula_weight 254.32
_space_group_crystal_system monoclinic
_space_group_IT_number 14
_space_group_name_Hall '-P 2yn'
_space_group_name_H-M_alt 'P 1 21/n 1'
_symmetry_space_group_name_Hall '-P 2yn'
_symmetry_space_group_name_H-M 'P 1 21/n 1'
_atom_sites_solution_hydrogens geom
_cell_angle_alpha 90
_cell_angle_beta 102.144(3)
_cell_angle_gamma 90
_cell_formula_units_Z 4
_cell_length_a 10.2286(4)
_cell_length_b 7.4574(3)
_cell_length_c 18.7761(7)
_cell_measurement_reflns_used 3530
_cell_measurement_temperature 173
_cell_measurement_theta_max 68.33
_cell_measurement_theta_min 4.57
_cell_volume 1400.17(10)
_computing_cell_refinement 'SAINT V8.34A (Bruker AXS Inc., 2013)'
_computing_data_collection 'APEX2 (Bruker AXS, 2006)'
_computing_data_reduction 'SAINT V8.34A (Bruker AXS Inc., 2013)'
_computing_molecular_graphics 'XSHEL (Bruker AXS,2002)'
_computing_publication_material 'XCIF (Bruker AXS, 2001)'
_computing_structure_refinement 'SHELXL-2013 (Sheldrick, 2013)'
_computing_structure_solution 'SHELXS-97 (Sheldrick, 1997)'
_diffrn_ambient_temperature 173
_diffrn_measured_fraction_theta_full 0.987
_diffrn_measured_fraction_theta_max 0.985
_diffrn_measurement_device_type 'Bruker APEXII Ultra CCD area detector'
_diffrn_measurement_method 'Phi and Omega scans'
_diffrn_radiation_monochromator 'Bruker Helios multilayer confocal mirror'
_diffrn_radiation_type CuK\a
_diffrn_radiation_wavelength 1.54178
_diffrn_reflns_av_R_equivalents 0.0283
_diffrn_reflns_av_unetI/netI 0.0298
_diffrn_reflns_limit_h_max 12
_diffrn_reflns_limit_h_min -12
_diffrn_reflns_limit_k_max 8
_diffrn_reflns_limit_k_min -8
_diffrn_reflns_limit_l_max 22
_diffrn_reflns_limit_l_min -22
_diffrn_reflns_number 8929
_diffrn_reflns_theta_full 67.679
_diffrn_reflns_theta_max 68.448
_diffrn_reflns_theta_min 4.569
_diffrn_source 'Bruker TXS fine-focus rotating anode'
_exptl_absorpt_coefficient_mu 0.600
_exptl_absorpt_correction_T_max 0.97
_exptl_absorpt_correction_T_min 0.92
_exptl_absorpt_correction_type empirical
_exptl_absorpt_process_details 'SADABS (Sheldrick 1996)'
_exptl_crystal_colour colourless
_exptl_crystal_density_diffrn 1.206
_exptl_crystal_density_method 'not measured'
_exptl_crystal_description prismatic
_exptl_crystal_F_000 544
_exptl_crystal_size_max 0.150
_exptl_crystal_size_mid 0.100
_exptl_crystal_size_min 0.050
_refine_diff_density_max 0.153
_refine_diff_density_min -0.167
_refine_ls_extinction_method none
_refine_ls_goodness_of_fit_ref 1.078
_refine_ls_hydrogen_treatment constr
_refine_ls_matrix_type full
_refine_ls_number_parameters 248
_refine_ls_number_reflns 2528
_refine_ls_number_restraints 0
_refine_ls_restrained_S_all 1.078
_refine_ls_R_factor_all 0.0725
_refine_ls_R_factor_gt 0.0585
_refine_ls_shift/su_max 0.001
_refine_ls_shift/su_mean 0.000
_refine_ls_structure_factor_coef Fsqd
_refine_ls_weighting_details 'w=1/[\s^2^(Fo^2^)+(0.0620P)^2^+0.5572P] where P=(Fo^2^+2Fc^2^)/3'
_refine_ls_weighting_scheme calc
_refine_ls_wR_factor_gt 0.1522
_refine_ls_wR_factor_ref 0.1610
_reflns_number_gt 1956
_reflns_number_total 2528
_reflns_threshold_expression 'I > 2\s(I)'
_cod_data_source_file jo6b02303_si_002.cif
_cod_data_source_block u160307mas1
_cod_depositor_comments 'Adding full bibliography for 4032076.cif.'
_cod_database_code 4032076

loop_
_space_group_symop_operation_xyz
'x, y, z'
'-x+1/2, y+1/2, -z+1/2'
'-x, -y, -z'
'x-1/2, -y-1/2, z-1/2'

loop_
_atom_site_type_symbol
_atom_site_label
_atom_site_fract_x
_atom_site_fract_y
_atom_site_fract_z
_atom_site_U_iso_or_equiv
_atom_site_adp_type
_atom_site_calc_flag
_atom_site_refinement_flags_adp
_atom_site_refinement_flags_occupancy
_atom_site_refinement_flags_posn
_atom_site_occupancy
_atom_site_disorder_assembly
_atom_site_disorder_group
O O1A 0.3391(12) -0.0850(19) 0.5049(6) 0.081(3) Uani d . P . 0.636(5) A 1
N N2A 0.3282(4) -0.0157(7) 0.38511(18) 0.0523(9) Uani d . P . 0.636(5) A 1
C C11A 0.3584(6) -0.0880(9) 0.3178(4) 0.0549(15) Uani d . P . 0.636(5) A 1
H H11A 0.272 -0.1183 0.2839 0.066 Uiso calc U P R 0.636(5) A 1
C C12A 0.3607(5) -0.1281(10) 0.4428(4) 0.0665(15) Uani d . P . 0.636(5) A 1
C C13A 0.4236(7) -0.2902(9) 0.4187(4) 0.0843(17) Uani d . P . 0.636(5) A 1
H H13A 0.3688 -0.3975 0.423 0.101 Uiso calc U P R 0.636(5) A 1
H H13B 0.5138 -0.3084 0.4496 0.101 Uiso calc U P R 0.636(5) A 1
C C14A 0.4335(5) -0.2635(5) 0.3416(3) 0.0716(13) Uani d . P . 0.636(5) A 1
H H14A 0.3916 -0.3648 0.311 0.086 Uiso calc U P R 0.636(5) A 1
H H14B 0.5282 -0.2538 0.3375 0.086 Uiso calc U P R 0.636(5) A 1
C C15A 0.2561(5) 0.1525(6) 0.3874(3) 0.0577(11) Uani d . P . 0.636(5) A 1
H H15A 0.2839 0.2392 0.3535 0.069 Uiso calc U P R 0.636(5) A 1
H H15B 0.2807 0.2033 0.4372 0.069 Uiso calc U P R 0.636(5) A 1
C C16A 0.1070(4) 0.1285(6) 0.3671(3) 0.0798(15) Uani d . P . 0.636(5) A 1
H H16A 0.0815 0.0865 0.3167 0.12 Uiso calc U P R 0.636(5) A 1
H H16B 0.0631 0.2433 0.3719 0.12 Uiso calc U P R 0.636(5) A 1
H H16C 0.0793 0.04 0.3996 0.12 Uiso calc U P R 0.636(5) A 1
O O1B 0.351(2) -0.113(4) 0.5049(13) 0.100(7) Uani d . P . 0.364(5) A 2
N N2B 0.3623(6) -0.1114(11) 0.3895(4) 0.0507(15) Uani d . P . 0.364(5) A 2
C C11B 0.3092(9) -0.0435(14) 0.3175(6) 0.048(2) Uani d . P . 0.364(5) A 2
H H11B 0.267 -0.144 0.2855 0.057 Uiso calc U P R 0.364(5) A 2
C C12B 0.3181(11) -0.0403(16) 0.4435(6) 0.064(3) Uani d . P . 0.364(5) A 2
C C13B 0.2220(10) 0.1054(13) 0.4147(5) 0.072(2) Uani d . P . 0.364(5) A 2
H H13C 0.2614 0.2242 0.4299 0.086 Uiso calc U P R 0.364(5) A 2
H H13D 0.1385 0.0918 0.4329 0.086 Uiso calc U P R 0.364(5) A 2
C C14B 0.1947(6) 0.0874(9) 0.3339(4) 0.0584(19) Uani d . P . 0.364(5) A 2
H H14C 0.1993 0.2057 0.3106 0.07 Uiso calc U P R 0.364(5) A 2
H H14D 0.1051 0.0351 0.3154 0.07 Uiso calc U P R 0.364(5) A 2
C C15B 0.4758(9) -0.2437(13) 0.4031(7) 0.073(3) Uani d . P . 0.364(5) A 2
H H15C 0.5282 -0.2311 0.3647 0.087 Uiso calc U P R 0.364(5) A 2
H H15D 0.5358 -0.2169 0.4506 0.087 Uiso calc U P R 0.364(5) A 2
C C16B 0.4276(11) -0.4269(17) 0.4036(7) 0.114(4) Uani d . P . 0.364(5) A 2
H H16D 0.3912 -0.4462 0.4473 0.171 Uiso calc U P R 0.364(5) A 2
H H16E 0.5018 -0.5103 0.4039 0.171 Uiso calc U P R 0.364(5) A 2
H H16F 0.3575 -0.4478 0.3601 0.171 Uiso calc U P R 0.364(5) A 2
C C1 0.4279(2) 0.0472(3) 0.28242(10) 0.0523(5) Uani d . . . 1.0 . .
C C2 0.5325(2) 0.1459(3) 0.32546(11) 0.0559(6) Uani d . . . 1.0 . .
H H2 0.5452 0.1425 0.377 0.067 Uiso calc U . R 1.0 . .
C C3 0.6159(2) 0.2464(3) 0.29384(12) 0.0556(5) Uani d . . . 1.0 . .
C C4 0.5921(2) 0.2480(3) 0.21638(12) 0.0520(5) Uani d . . . 1.0 . .
C C5 0.6721(2) 0.3439(3) 0.17653(14) 0.0656(6) Uani d . . . 1.0 . .
H H5 0.7451 0.4134 0.2018 0.079 Uiso calc U . R 1.0 . .
C C6 0.6461(3) 0.3383(4) 0.10263(16) 0.0787(8) Uani d . . . 1.0 . .
H H6 0.701 0.4036 0.0768 0.094 Uiso calc U . R 1.0 . .
C C7 0.5389(3) 0.2367(4) 0.06428(14) 0.0758(7) Uani d . . . 1.0 . .
H H7 0.5219 0.2333 0.0126 0.091 Uiso calc U . R 1.0 . .
C C8 0.4588(2) 0.1430(3) 0.10029(12) 0.0600(6) Uani d . . . 1.0 . .
H H8 0.3858 0.0757 0.0737 0.072 Uiso calc U . R 1.0 . .
C C9 0.4840(2) 0.1453(3) 0.17711(11) 0.0489(5) Uani d . . . 1.0 . .
C C10 0.7300(3) 0.3487(4) 0.34032(15) 0.0784(8) Uani d . . . 1.0 . .
H H10A 0.7344 0.321 0.3918 0.118 Uiso calc U . R 1.0 . .
H H10B 0.7155 0.4777 0.3323 0.118 Uiso calc U . R 1.0 . .
H H10C 0.8142 0.314 0.3271 0.118 Uiso calc U . R 1.0 . .
N N1 0.40135(17) 0.0460(2) 0.21072(8) 0.0491(4) Uani d . . . 1.0 . .

loop_
_atom_site_aniso_label
_atom_site_aniso_U_11
_atom_site_aniso_U_22
_atom_site_aniso_U_33
_atom_site_aniso_U_12
_atom_site_aniso_U_13
_atom_site_aniso_U_23
O1A 0.081(4) 0.125(5) 0.040(4) 0.025(4) 0.018(3) 0.020(3)
N2A 0.0507(19) 0.060(2) 0.046(2) -0.0056(18) 0.0094(13) 0.0073(17)
C11A 0.050(3) 0.060(4) 0.054(2) -0.009(2) 0.009(3) 0.002(2)
C12A 0.050(3) 0.086(4) 0.059(4) -0.008(3) 0.001(2) 0.016(3)
C13A 0.074(4) 0.074(4) 0.103(4) 0.017(3) 0.014(3) 0.029(3)
C14A 0.080(3) 0.055(2) 0.083(3) 0.007(2) 0.025(2) 0.015(2)
C15A 0.058(3) 0.058(3) 0.058(3) -0.0027(19) 0.0154(19) -0.0030(19)
C16A 0.060(3) 0.056(2) 0.120(4) -0.0024(19) 0.012(2) 0.000(2)
O1B 0.099(11) 0.130(12) 0.064(9) -0.040(10) 0.002(7) 0.009(7)
N2B 0.056(3) 0.052(4) 0.046(4) 0.004(3) 0.014(2) 0.010(3)
C11B 0.051(6) 0.048(5) 0.044(4) -0.021(4) 0.010(4) -0.001(3)
C12B 0.060(6) 0.074(6) 0.056(7) -0.022(5) 0.009(4) 0.000(4)
C13B 0.077(6) 0.070(6) 0.074(6) 0.009(4) 0.028(4) -0.006(4)
C14B 0.051(4) 0.057(4) 0.069(4) 0.001(3) 0.015(3) 0.016(3)
C15B 0.045(5) 0.061(5) 0.109(8) 0.000(4) 0.010(4) 0.022(5)
C16B 0.091(7) 0.092(8) 0.155(10) 0.024(6) 0.018(6) 0.022(7)
C1 0.0603(13) 0.0459(11) 0.0485(11) -0.0075(10) 0.0062(9) 0.0019(8)
C2 0.0609(13) 0.0506(12) 0.0525(11) -0.0075(10) 0.0035(10) 0.0048(9)
C3 0.0492(12) 0.0460(12) 0.0672(13) -0.0019(10) 0.0025(10) 0.0048(10)
C4 0.0447(11) 0.0423(11) 0.0702(13) 0.0064(9) 0.0147(9) 0.0082(9)
C5 0.0547(13) 0.0602(14) 0.0861(17) 0.0009(11) 0.0241(12) 0.0106(12)
C6 0.0795(18) 0.0715(17) 0.097(2) -0.0002(14) 0.0450(16) 0.0146(14)
C7 0.0882(19) 0.0822(18) 0.0654(14) 0.0079(15) 0.0354(14) 0.0090(13)
C8 0.0662(14) 0.0586(13) 0.0577(12) 0.0058(11) 0.0189(10) 0.0028(10)
C9 0.0517(12) 0.0426(11) 0.0545(11) 0.0080(9) 0.0158(9) 0.0050(8)
C10 0.0646(16) 0.0739(17) 0.0890(18) -0.0207(13) -0.0016(13) 0.0033(14)
N1 0.0524(10) 0.0450(9) 0.0491(9) -0.0041(8) 0.0088(7) 0.0003(7)

loop_
_atom_type_symbol
_atom_type_description
_atom_type_scat_dispersion_real
_atom_type_scat_dispersion_imag
_atom_type_scat_source
C C 0.0181 0.0091 'International Tables Vol C Tables 4.2.6.8 and 6.1.1.4'
H H 0.0000 0.0000 'International Tables Vol C Tables 4.2.6.8 and 6.1.1.4'
N N 0.0311 0.0180 'International Tables Vol C Tables 4.2.6.8 and 6.1.1.4'
O O 0.0492 0.0322 'International Tables Vol C Tables 4.2.6.8 and 6.1.1.4'

loop_
_geom_angle_atom_site_label_1
_geom_angle_atom_site_label_2
_geom_angle_atom_site_label_3
_geom_angle
C12A N2A C15A 123.2(6)
C12A N2A C11A 113.6(7)
C15A N2A C11A 122.8(4)
N2A C11A C1 110.3(5)
N2A C11A C14A 104.3(5)
C1 C11A C14A 117.1(4)
N2A C11A H11A 108.3
C1 C11A H11A 108.3
C14A C11A H11A 108.3
O1A C12A N2A 121.1(9)
O1A C12A C13A 130.9(8)
N2A C12A C13A 108.0(7)
C12A C13A C14A 108.1(5)
C12A C13A H13A 110.1
C14A C13A H13A 110.1
C12A C13A H13B 110.1
C14A C13A H13B 110.1
H13A C13A H13B 108.4
C13A C14A C11A 105.4(4)
C13A C14A H14A 110.7
C11A C14A H14A 110.7
C13A C14A H14B 110.7
C11A C14A H14B 110.7
H14A C14A H14B 108.8
N2A C15A C16A 112.4(4)
N2A C15A H15A 109.1
C16A C15A H15A 109.1
N2A C15A H15B 109.1
C16A C15A H15B 109.1
H15A C15A H15B 107.9
C15A C16A H16A 109.5
C15A C16A H16B 109.5
H16A C16A H16B 109.5
C15A C16A H16C 109.5
H16A C16A H16C 109.5
H16B C16A H16C 109.5
C12B N2B C11B 117.5(12)
C12B N2B C15B 121.1(11)
C11B N2B C15B 121.0(8)
N2B C11B C14B 100.4(8)
N2B C11B C1 110.9(6)
C14B C11B C1 117.2(7)
N2B C11B H11B 109.3
C14B C11B H11B 109.3
C1 C11B H11B 109.3
O1B C12B N2B 118.(2)
O1B C12B C13B 132.8(16)
N2B C12B C13B 109.0(11)
C12B C13B C14B 105.7(7)
C12B C13B H13C 110.6
C14B C13B H13C 110.6
C12B C13B H13D 110.6
C14B C13B H13D 110.6
H13C C13B H13D 108.7
C13B C14B C11B 105.2(6)
C13B C14B H14C 110.7
C11B C14B H14C 110.7
C13B C14B H14D 110.7
C11B C14B H14D 110.7
H14C C14B H14D 108.8
C16B C15B N2B 111.6(8)
C16B C15B H15C 109.3
N2B C15B H15C 109.3
C16B C15B H15D 109.3
N2B C15B H15D 109.3
H15C C15B H15D 108.0
C15B C16B H16D 109.5
C15B C16B H16E 109.5
H16D C16B H16E 109.5
C15B C16B H16F 109.5
H16D C16B H16F 109.5
H16E C16B H16F 109.5
N1 C1 C2 124.0(2)
N1 C1 C11A 116.2(3)
C2 C1 C11A 118.8(3)
N1 C1 C11B 113.3(4)
C2 C1 C11B 121.5(4)
C3 C2 C1 120.6(2)
C3 C2 H2 119.7
C1 C2 H2 119.7
C2 C3 C4 117.48(19)
C2 C3 C10 120.3(2)
C4 C3 C10 122.2(2)
C5 C4 C9 118.2(2)
C5 C4 C3 123.4(2)
C9 C4 C3 118.32(19)
C6 C5 C4 121.0(2)
C6 C5 H5 119.5
C4 C5 H5 119.5
C5 C6 C7 120.4(2)
C5 C6 H6 119.8
C7 C6 H6 119.8
C8 C7 C6 120.7(2)
C8 C7 H7 119.6
C6 C7 H7 119.6
C7 C8 C9 120.2(2)
C7 C8 H8 119.9
C9 C8 H8 119.9
N1 C9 C8 117.77(19)
N1 C9 C4 122.71(18)
C8 C9 C4 119.5(2)
C3 C10 H10A 109.5
C3 C10 H10B 109.5
H10A C10 H10B 109.5
C3 C10 H10C 109.5
H10A C10 H10C 109.5
H10B C10 H10C 109.5
C1 N1 C9 116.88(17)

loop_
_geom_bond_atom_site_label_1
_geom_bond_atom_site_label_2
_geom_bond_distance
O1A C12A 1.273(14)
N2A C12A 1.354(7)
N2A C15A 1.460(7)
N2A C11A 1.465(8)
C11A C1 1.471(7)
C11A C14A 1.535(7)
C11A H11A 1.0
C12A C13A 1.485(11)
C13A C14A 1.486(8)
C13A H13A 0.99
C13A H13B 0.99
C14A H14A 0.99
C14A H14B 0.99
C15A C16A 1.503(6)
C15A H15A 0.99
C15A H15B 0.99
C16A H16A 0.98
C16A H16B 0.98
C16A H16C 0.98
O1B C12B 1.26(3)
N2B C12B 1.306(13)
N2B C11B 1.440(14)
N2B C15B 1.504(12)
C11B C14B 1.603(12)
C11B C1 1.643(10)
C11B H11B 1.0
C12B C13B 1.488(16)
C13B C14B 1.491(11)
C13B H13C 0.99
C13B H13D 0.99
C14B H14C 0.99
C14B H14D 0.99
C15B C16B 1.453(14)
C15B H15C 0.99
C15B H15D 0.99
C16B H16D 0.98
C16B H16E 0.98
C16B H16F 0.98
C1 N1 1.316(2)
C1 C2 1.406(3)
C2 C3 1.362(3)
C2 H2 0.95
C3 C4 1.423(3)
C3 C10 1.509(3)
C4 C5 1.414(3)
C4 C9 1.418(3)
C5 C6 1.357(4)
C5 H5 0.95
C6 C7 1.401(4)
C6 H6 0.95
C7 C8 1.360(3)
C7 H7 0.95
C8 C9 1.411(3)
C8 H8 0.95
C9 N1 1.373(3)
C10 H10A 0.98
C10 H10B 0.98
C10 H10C 0.98
